data_4120674
loop_
_publ_author_name
'Ge, Fang'
'Kehr, Gerald'
'Daniliuc, Constantin G.'
'Erker, Gerhard'

_publ_section_title
;
 Borole formation by 1,1-carboboration.
;
_journal_issue 1
_journal_name_full 'Journal of the American Chemical Society'
_journal_page_first 68
_journal_page_last 71
_journal_paper_doi 10.1021/ja4110396
_journal_volume 136
_journal_year 2014
_chemical_formula_sum 'C22 H28 B N Si2'
_chemical_formula_weight 373.44
_chemical_name_systematic
; 
 ? 
;
_space_group_IT_number 2
_symmetry_cell_setting triclinic
_symmetry_space_group_name_Hall '-P 1'
_symmetry_space_group_name_H-M 'P -1'
_atom_sites_solution_hydrogens geom
_atom_sites_solution_primary direct
_atom_sites_solution_secondary difmap
_audit_creation_method SHELXL-97
_cell_angle_alpha 92.766(5)
_cell_angle_beta 107.648(6)
_cell_angle_gamma 98.821(5)
_cell_formula_units_Z 2
_cell_length_a 10.1495(11)
_cell_length_b 10.3634(5)
_cell_length_c 12.2788(13)
_cell_measurement_reflns_used 3717
_cell_measurement_temperature 223(2)
_cell_measurement_theta_max 68.25
_cell_measurement_theta_min 0.88
_cell_volume 1210.0(2)
_computing_cell_refinement 'Collect (Nonius B.V., 1998)'
_computing_data_collection 'Collect (Nonius B.V., 1998)'
_computing_data_reduction 'Denzo-SMN (Otwinowski & Minor, 1997)'
_computing_molecular_graphics 'XP (BrukerAXS, 2000)'
_computing_publication_material 'SHELXL-97 (Sheldrick, 1997)'
_computing_structure_refinement 'SHELXL-97 (Sheldrick, 1997)'
_computing_structure_solution 'SHELXS-97 (Sheldrick, 1990)'
_diffrn_ambient_temperature 223(2)
_diffrn_measured_fraction_theta_full 0.964
_diffrn_measured_fraction_theta_max 0.964
_diffrn_measurement_device_type 'Nonius KappaCCD APEXII'
_diffrn_measurement_method '\w and \f scans'
_diffrn_radiation_monochromator graphite
_diffrn_radiation_source 'fine-focus sealed tube'
_diffrn_radiation_type CuK\a
_diffrn_radiation_wavelength 1.54178
_diffrn_reflns_av_R_equivalents 0.037
_diffrn_reflns_av_sigmaI/netI 0.0240
_diffrn_reflns_limit_h_max 12
_diffrn_reflns_limit_h_min 0
_diffrn_reflns_limit_k_max 12
_diffrn_reflns_limit_k_min -12
_diffrn_reflns_limit_l_max 13
_diffrn_reflns_limit_l_min -14
_diffrn_reflns_number 15196
_diffrn_reflns_theta_full 66.73
_diffrn_reflns_theta_max 66.73
_diffrn_reflns_theta_min 3.80
_exptl_absorpt_coefficient_mu 1.347
_exptl_absorpt_correction_T_max 0.8550
_exptl_absorpt_correction_T_min 0.7208
_exptl_absorpt_correction_type multi-scan
_exptl_absorpt_process_details 'Denzo (Otwinowski, Borek, Majewski & Minor, 2003)'
_exptl_crystal_colour colourless
_exptl_crystal_density_diffrn 1.025
_exptl_crystal_density_method 'not measured'
_exptl_crystal_description prism
_exptl_crystal_F_000 400
_exptl_crystal_size_max 0.26
_exptl_crystal_size_mid 0.22
_exptl_crystal_size_min 0.12
_refine_diff_density_max 0.164
_refine_diff_density_min -0.151
_refine_diff_density_rms 0.029
_refine_ls_extinction_method none
_refine_ls_goodness_of_fit_ref 1.042
_refine_ls_hydrogen_treatment constr
_refine_ls_matrix_type full
_refine_ls_number_parameters 303
_refine_ls_number_reflns 4128
_refine_ls_number_restraints 112
_refine_ls_restrained_S_all 1.077
_refine_ls_R_factor_all 0.0456
_refine_ls_R_factor_gt 0.0418
_refine_ls_shift/su_max 0.000
_refine_ls_shift/su_mean 0.000
_refine_ls_structure_factor_coef Fsqd
_refine_ls_weighting_details 'calc w=1/[\s^2^(Fo^2^)+(0.0585P)^2^+0.2585P] where P=(Fo^2^+2Fc^2^)/3'
_refine_ls_weighting_scheme calc
_refine_ls_wR_factor_gt 0.1126
_refine_ls_wR_factor_ref 0.1161
_reflns_number_gt 3725
_reflns_number_total 4128
_reflns_threshold_expression >2sigma(I)
_cod_data_source_file ja4110396_si_002.cif
_cod_data_source_block erk7096
_cod_original_cell_volume 1210.01(19)
_cod_original_sg_symbol_H-M P-1
_cod_database_code 4120674

loop_
_symmetry_equiv_pos_as_xyz
'x, y, z'
'-x, -y, -z'

loop_
_atom_site_label
_atom_site_type_symbol
_atom_site_fract_x
_atom_site_fract_y
_atom_site_fract_z
_atom_site_U_iso_or_equiv
_atom_site_adp_type
_atom_site_occupancy
_atom_site_symmetry_multiplicity
_atom_site_calc_flag
_atom_site_refinement_flags
_atom_site_disorder_assembly
_atom_site_disorder_group
B1 B -0.1384(2) -0.11542(19) 0.24729(16) 0.0531(4) Uani 1 1 d . . .
N1 N -0.08145(13) -0.18880(12) 0.33786(11) 0.0493(3) Uani 1 1 d . . .
C1 C -0.04683(17) 0.00460(17) 0.22198(14) 0.0555(4) Uani 1 1 d . . .
C2 C 0.02120(18) 0.10202(18) 0.20307(14) 0.0575(4) Uani 1 1 d . A .
Si1 Si 0.13176(5) 0.25073(5) 0.18209(4) 0.05911(17) Uani 1 1 d D . .
C3 C 0.3162(6) 0.2366(13) 0.2660(11) 0.090(3) Uani 0.57(4) 1 d PDU A 1
H3A H 0.3804 0.3128 0.2586 0.135 Uiso 0.57(4) 1 calc PR A 1
H3B H 0.3400 0.1578 0.2365 0.135 Uiso 0.57(4) 1 calc PR A 1
H3C H 0.3237 0.2319 0.3463 0.135 Uiso 0.57(4) 1 calc PR A 1
C4 C 0.0782(14) 0.3927(11) 0.2370(15) 0.103(4) Uani 0.57(4) 1 d PDU A 1
H4A H 0.1355 0.4721 0.2265 0.154 Uiso 0.57(4) 1 calc PR A 1
H4B H 0.0901 0.3888 0.3181 0.154 Uiso 0.57(4) 1 calc PR A 1
H4C H -0.0198 0.3932 0.1957 0.154 Uiso 0.57(4) 1 calc PR A 1
C5 C 0.1117(18) 0.2477(17) 0.0260(7) 0.080(3) Uani 0.57(4) 1 d PDU A 1
H5A H 0.1694 0.3252 0.0126 0.120 Uiso 0.57(4) 1 calc PR A 1
H5B H 0.0141 0.2467 -0.0172 0.120 Uiso 0.57(4) 1 calc PR A 1
H5C H 0.1413 0.1698 0.0013 0.120 Uiso 0.57(4) 1 calc PR A 1
C3A C 0.3178(13) 0.252(2) 0.248(2) 0.123(6) Uani 0.43(4) 1 d PDU A 2
H3D H 0.3712 0.3318 0.2344 0.185 Uiso 0.43(4) 1 calc PR A 2
H3E H 0.3438 0.1766 0.2140 0.185 Uiso 0.43(4) 1 calc PR A 2
H3F H 0.3379 0.2465 0.3296 0.185 Uiso 0.43(4) 1 calc PR A 2
C4A C 0.0815(16) 0.3916(11) 0.2557(16) 0.073(3) Uani 0.43(4) 1 d PDU A 2
H4D H 0.1364 0.4737 0.2476 0.109 Uiso 0.43(4) 1 calc PR A 2
H4E H 0.0999 0.3800 0.3365 0.109 Uiso 0.43(4) 1 calc PR A 2
H4F H -0.0176 0.3931 0.2205 0.109 Uiso 0.43(4) 1 calc PR A 2
C5A C 0.086(2) 0.273(2) 0.0269(9) 0.084(4) Uani 0.43(4) 1 d PDU A 2
H5D H 0.1448 0.3515 0.0163 0.126 Uiso 0.43(4) 1 calc PR A 2
H5E H -0.0118 0.2818 -0.0026 0.126 Uiso 0.43(4) 1 calc PR A 2
H5F H 0.1018 0.1975 -0.0142 0.126 Uiso 0.43(4) 1 calc PR A 2
C6 C -0.29347(18) -0.15268(17) 0.17415(15) 0.0604(4) Uani 1 1 d . B .
C7 C -0.4152(2) -0.1809(2) 0.11649(16) 0.0693(5) Uani 1 1 d D . .
Si2 Si -0.60546(10) -0.22196(15) 0.04083(8) 0.0682(3) Uani 0.854(4) 1 d PDU B 1
C8 C -0.6894(3) -0.0860(3) 0.0756(3) 0.0914(9) Uani 0.854(4) 1 d PDU B 1
H8A H -0.6493 -0.0055 0.0515 0.137 Uiso 0.854(4) 1 calc PR B 1
H8B H -0.6733 -0.0751 0.1578 0.137 Uiso 0.854(4) 1 calc PR B 1
H8C H -0.7896 -0.1062 0.0356 0.137 Uiso 0.854(4) 1 calc PR B 1
C9 C -0.6334(7) -0.2465(7) -0.1134(4) 0.135(2) Uani 0.854(4) 1 d PDU B 1
H9A H -0.5864 -0.3166 -0.1292 0.202 Uiso 0.854(4) 1 calc PR B 1
H9B H -0.5954 -0.1661 -0.1390 0.202 Uiso 0.854(4) 1 calc PR B 1
H9C H -0.7333 -0.2698 -0.1541 0.202 Uiso 0.854(4) 1 calc PR B 1
C10 C -0.6713(4) -0.3745(3) 0.0956(4) 0.1215(14) Uani 0.854(4) 1 d PDU B 1
H10A H -0.6283 -0.4455 0.0753 0.182 Uiso 0.854(4) 1 calc PR B 1
H10B H -0.7725 -0.3968 0.0617 0.182 Uiso 0.854(4) 1 calc PR B 1
H10C H -0.6474 -0.3607 0.1785 0.182 Uiso 0.854(4) 1 calc PR B 1
Si2A Si -0.5881(5) -0.2829(8) 0.0184(5) 0.0671(15) Uani 0.146(4) 1 d PDU B 2
C8A C -0.632(2) -0.2098(19) -0.1195(12) 0.048(4) Uani 0.146(4) 1 d PDU B 2
H8A1 H -0.7325 -0.2310 -0.1576 0.073 Uiso 0.146(4) 1 calc PR B 2
H8A2 H -0.5833 -0.2449 -0.1679 0.073 Uiso 0.146(4) 1 calc PR B 2
H8A3 H -0.6029 -0.1153 -0.1053 0.073 Uiso 0.146(4) 1 calc PR B 2
C9A C -0.587(3) -0.4528(16) -0.025(3) 0.178(12) Uani 0.146(4) 1 d PDU B 2
H9A1 H -0.5277 -0.4902 0.0386 0.267 Uiso 0.146(4) 1 calc PR B 2
H9A2 H -0.5515 -0.4567 -0.0897 0.267 Uiso 0.146(4) 1 calc PR B 2
H9A3 H -0.6822 -0.5022 -0.0471 0.267 Uiso 0.146(4) 1 calc PR B 2
C10A C -0.699(3) -0.276(4) 0.110(3) 0.216(18) Uani 0.146(4) 1 d PDU B 2
H10D H -0.7635 -0.2162 0.0816 0.324 Uiso 0.146(4) 1 calc PR B 2
H10E H -0.6405 -0.2448 0.1877 0.324 Uiso 0.146(4) 1 calc PR B 2
H10F H -0.7513 -0.3627 0.1081 0.324 Uiso 0.146(4) 1 calc PR B 2
C11 C -0.16501(16) -0.29519(16) 0.37165(13) 0.0510(4) Uani 1 1 d . . .
C12 C -0.2848(2) -0.2770(2) 0.39651(17) 0.0689(5) Uani 1 1 d . . .
H12 H -0.3108 -0.1937 0.3950 0.083 Uiso 1 1 calc R . .
C13 C -0.3668(2) -0.3822(3) 0.4237(2) 0.0853(6) Uani 1 1 d . . .
H13 H -0.4496 -0.3703 0.4391 0.102 Uiso 1 1 calc R . .
C14 C -0.3288(2) -0.5032(2) 0.42827(19) 0.0833(6) Uani 1 1 d . . .
H14 H -0.3857 -0.5744 0.4458 0.100 Uiso 1 1 calc R . .
C15 C -0.2076(2) -0.5200(2) 0.4072(2) 0.0816(6) Uani 1 1 d . . .
H15 H -0.1798 -0.6025 0.4122 0.098 Uiso 1 1 calc R . .
C16 C -0.1256(2) -0.41653(17) 0.37861(17) 0.0658(5) Uani 1 1 d . . .
H16 H -0.0426 -0.4290 0.3639 0.079 Uiso 1 1 calc R . .
C21 C 0.06617(16) -0.16473(15) 0.40206(14) 0.0512(4) Uani 1 1 d . . .
C22 C 0.10787(19) -0.13521(16) 0.51953(15) 0.0596(4) Uani 1 1 d . . .
H22 H 0.0407 -0.1309 0.5574 0.072 Uiso 1 1 calc R . .
C23 C 0.2498(2) -0.11205(18) 0.58114(18) 0.0755(6) Uani 1 1 d . . .
H23 H 0.2790 -0.0914 0.6612 0.091 Uiso 1 1 calc R . .
C24 C 0.3481(2) -0.1192(2) 0.5257(2) 0.0838(7) Uani 1 1 d . . .
H24 H 0.4443 -0.1032 0.5679 0.101 Uiso 1 1 calc R . .
C25 C 0.3060(2) -0.1495(2) 0.4092(2) 0.0858(6) Uani 1 1 d . . .
H25 H 0.3733 -0.1544 0.3716 0.103 Uiso 1 1 calc R . .
C26 C 0.16490(19) -0.1729(2) 0.34667(17) 0.0697(5) Uani 1 1 d . . .
H26 H 0.1362 -0.1943 0.2667 0.084 Uiso 1 1 calc R . .

loop_
_atom_site_aniso_label
_atom_site_aniso_U_11
_atom_site_aniso_U_22
_atom_site_aniso_U_33
_atom_site_aniso_U_23
_atom_site_aniso_U_13
_atom_site_aniso_U_12
B1 0.0513(10) 0.0575(10) 0.0485(9) 0.0074(8) 0.0146(8) 0.0055(8)
N1 0.0450(7) 0.0525(7) 0.0485(7) 0.0074(5) 0.0131(5) 0.0052(5)
C1 0.0504(9) 0.0626(10) 0.0478(8) 0.0087(7) 0.0092(7) 0.0046(8)
C2 0.0533(9) 0.0624(10) 0.0541(9) 0.0067(7) 0.0155(7) 0.0046(8)
Si1 0.0519(3) 0.0577(3) 0.0661(3) -0.0016(2) 0.0238(2) -0.0035(2)
C3 0.040(4) 0.113(6) 0.103(5) -0.029(5) 0.015(3) 0.000(3)
C4 0.101(7) 0.100(7) 0.111(7) -0.003(4) 0.055(5) -0.011(5)
C5 0.102(6) 0.072(5) 0.076(4) 0.011(3) 0.049(3) 0.005(3)
C3A 0.090(9) 0.118(8) 0.156(12) 0.036(9) 0.033(7) 0.004(6)
C4A 0.089(7) 0.050(5) 0.084(5) -0.010(3) 0.032(4) 0.021(4)
C5A 0.093(7) 0.072(7) 0.085(5) -0.010(4) 0.046(4) -0.024(6)
C6 0.0564(11) 0.0642(10) 0.0560(9) 0.0188(8) 0.0128(8) 0.0028(8)
C7 0.0581(11) 0.0782(12) 0.0627(11) 0.0234(9) 0.0101(9) -0.0018(9)
Si2 0.0497(4) 0.0752(7) 0.0675(5) 0.0168(4) 0.0081(3) -0.0078(4)
C8 0.0664(15) 0.106(2) 0.101(2) 0.0299(16) 0.0252(14) 0.0111(14)
C9 0.099(3) 0.188(6) 0.088(3) 0.001(3) 0.008(2) -0.017(4)
C10 0.087(2) 0.092(2) 0.169(3) 0.043(2) 0.028(2) -0.0191(16)
Si2A 0.045(2) 0.066(3) 0.084(3) 0.006(2) 0.0121(18) 0.007(2)
C8A 0.032(6) 0.060(6) 0.042(6) 0.000(5) -0.005(5) 0.009(5)
C9A 0.170(15) 0.162(14) 0.191(15) 0.014(10) 0.044(10) 0.023(10)
C10A 0.21(2) 0.23(2) 0.21(2) 0.026(10) 0.074(11) 0.022(10)
C11 0.0481(9) 0.0539(9) 0.0470(8) 0.0062(6) 0.0122(7) 0.0021(7)
C12 0.0661(11) 0.0765(12) 0.0765(12) 0.0261(9) 0.0348(10) 0.0185(9)
C13 0.0682(13) 0.1079(18) 0.0899(15) 0.0355(13) 0.0386(11) 0.0102(12)
C14 0.0749(14) 0.0817(14) 0.0809(14) 0.0248(11) 0.0183(11) -0.0158(11)
C15 0.0867(15) 0.0520(10) 0.0943(15) 0.0083(10) 0.0183(12) -0.0025(9)
C16 0.0621(11) 0.0515(9) 0.0808(12) 0.0021(8) 0.0213(9) 0.0048(8)
C21 0.0471(9) 0.0474(8) 0.0550(9) 0.0096(6) 0.0107(7) 0.0052(6)
C22 0.0648(11) 0.0507(9) 0.0560(9) 0.0082(7) 0.0096(8) 0.0068(7)
C23 0.0782(14) 0.0573(10) 0.0671(12) 0.0086(9) -0.0085(10) 0.0040(9)
C24 0.0507(11) 0.0699(12) 0.1099(18) 0.0269(12) -0.0041(11) 0.0027(9)
C25 0.0517(11) 0.1038(17) 0.1013(17) 0.0272(13) 0.0207(11) 0.0138(11)
C26 0.0534(10) 0.0884(13) 0.0674(11) 0.0138(9) 0.0179(9) 0.0130(9)

loop_
_atom_type_symbol
_atom_type_description
_atom_type_scat_dispersion_real
_atom_type_scat_dispersion_imag
_atom_type_scat_source
C C 0.0181 0.0091 'International Tables Vol C Tables 4.2.6.8 and 6.1.1.4'
H H 0.0000 0.0000 'International Tables Vol C Tables 4.2.6.8 and 6.1.1.4'
B B 0.0090 0.0039 'International Tables Vol C Tables 4.2.6.8 and 6.1.1.4'
N N 0.0311 0.0180 'International Tables Vol C Tables 4.2.6.8 and 6.1.1.4'
Si Si 0.2541 0.3302 'International Tables Vol C Tables 4.2.6.8 and 6.1.1.4'

loop_
_geom_angle_atom_site_label_1
_geom_angle_atom_site_label_2
_geom_angle_atom_site_label_3
_geom_angle
N1 B1 C6 120.31(15)
N1 B1 C1 120.36(15)
C6 B1 C1 119.33(15)
B1 N1 C11 122.74(13)
B1 N1 C21 122.14(13)
C11 N1 C21 115.11(12)
C2 C1 B1 177.21(19)
C1 C2 Si1 176.88(15)
C3A Si1 C4 111.6(8)
C3A Si1 C2 112.8(8)
C4 Si1 C2 108.4(5)
C3A Si1 C5A 112.3(8)
C4 Si1 C5A 101.4(9)
C2 Si1 C5A 109.8(6)
C3A Si1 C5 103.2(9)
C4 Si1 C5 113.0(5)
C2 Si1 C5 107.8(5)
C5A Si1 C5 12.3(10)
C3A Si1 C3 8.6(11)
C4 Si1 C3 111.7(5)
C2 Si1 C3 105.3(5)
C5A Si1 C3 120.0(8)
C5 Si1 C3 110.2(5)
C3A Si1 C4A 108.6(7)
C4 Si1 C4A 6.4(9)
C2 Si1 C4A 105.3(5)
C5A Si1 C4A 107.8(8)
C5 Si1 C4A 119.4(7)
C3 Si1 C4A 107.8(6)
Si1 C3 H3A 109.5
Si1 C3 H3B 109.5
H3A C3 H3B 109.5
Si1 C3 H3C 109.5
H3A C3 H3C 109.5
H3B C3 H3C 109.5
Si1 C4 H4A 109.5
Si1 C4 H4B 109.5
H4A C4 H4B 109.5
Si1 C4 H4C 109.5
H4A C4 H4C 109.5
H4B C4 H4C 109.5
Si1 C5 H5A 109.5
Si1 C5 H5B 109.5
H5A C5 H5B 109.5
Si1 C5 H5C 109.5
H5A C5 H5C 109.5
H5B C5 H5C 109.5
Si1 C3A H3D 109.5
Si1 C3A H3E 109.5
H3D C3A H3E 109.5
Si1 C3A H3F 109.5
H3D C3A H3F 109.5
H3E C3A H3F 109.5
Si1 C4A H4D 109.5
Si1 C4A H4E 109.5
H4D C4A H4E 109.5
Si1 C4A H4F 109.5
H4D C4A H4F 109.5
H4E C4A H4F 109.5
Si1 C5A H5D 109.5
Si1 C5A H5E 109.5
H5D C5A H5E 109.5
Si1 C5A H5F 109.5
H5D C5A H5F 109.5
H5E C5A H5F 109.5
C7 C6 B1 179.49(19)
C6 C7 Si2 174.64(19)
C6 C7 Si2A 160.0(3)
Si2 C7 Si2A 22.7(2)
C9 Si2 C7 108.8(2)
C9 Si2 C8 111.1(3)
C7 Si2 C8 108.71(13)
C9 Si2 C10 111.4(3)
C7 Si2 C10 106.53(14)
C8 Si2 C10 110.18(18)
Si2 C8 H8A 109.5
Si2 C8 H8B 109.5
H8A C8 H8B 109.5
Si2 C8 H8C 109.5
H8A C8 H8C 109.5
H8B C8 H8C 109.5
Si2 C9 H9A 109.5
Si2 C9 H9B 109.5
H9A C9 H9B 109.5
Si2 C9 H9C 109.5
H9A C9 H9C 109.5
H9B C9 H9C 109.5
Si2 C10 H10A 109.5
Si2 C10 H10B 109.5
H10A C10 H10B 109.5
Si2 C10 H10C 109.5
H10A C10 H10C 109.5
H10B C10 H10C 109.5
C10A Si2A C9A 109.9(15)
C10A Si2A C8A 119.8(14)
C9A Si2A C8A 102.8(11)
C10A Si2A C7 100.4(12)
C9A Si2A C7 117.5(10)
C8A Si2A C7 107.2(7)
Si2A C8A H8A1 109.5
Si2A C8A H8A2 109.5
H8A1 C8A H8A2 109.5
Si2A C8A H8A3 109.5
H8A1 C8A H8A3 109.5
H8A2 C8A H8A3 109.5
Si2A C9A H9A1 109.5
Si2A C9A H9A2 109.5
H9A1 C9A H9A2 109.5
Si2A C9A H9A3 109.5
H9A1 C9A H9A3 109.5
H9A2 C9A H9A3 109.5
Si2A C10A H10D 109.5
Si2A C10A H10E 109.5
H10D C10A H10E 109.5
Si2A C10A H10F 109.5
H10D C10A H10F 109.5
H10E C10A H10F 109.5
C16 C11 C12 119.44(16)
C16 C11 N1 119.89(15)
C12 C11 N1 120.67(15)
C11 C12 C13 119.57(19)
C11 C12 H12 120.2
C13 C12 H12 120.2
C14 C13 C12 120.8(2)
C14 C13 H13 119.6
C12 C13 H13 119.6
C13 C14 C15 119.52(19)
C13 C14 H14 120.2
C15 C14 H14 120.2
C14 C15 C16 120.4(2)
C14 C15 H15 119.8
C16 C15 H15 119.8
C11 C16 C15 120.21(19)
C11 C16 H16 119.9
C15 C16 H16 119.9
C22 C21 C26 120.25(16)
C22 C21 N1 119.39(15)
C26 C21 N1 120.35(15)
C21 C22 C23 119.35(19)
C21 C22 H22 120.3
C23 C22 H22 120.3
C24 C23 C22 120.35(19)
C24 C23 H23 119.8
C22 C23 H23 119.8
C25 C24 C23 120.00(18)
C25 C24 H24 120.0
C23 C24 H24 120.0
C24 C25 C26 120.3(2)
C24 C25 H25 119.8
C26 C25 H25 119.8
C25 C26 C21 119.73(19)
C25 C26 H26 120.1
C21 C26 H26 120.1

loop_
_geom_bond_atom_site_label_1
_geom_bond_atom_site_label_2
_geom_bond_distance
B1 N1 1.406(2)
B1 C6 1.535(3)
B1 C1 1.538(2)
N1 C11 1.441(2)
N1 C21 1.442(2)
C1 C2 1.207(2)
C2 Si1 1.8395(18)
Si1 C3A 1.813(11)
Si1 C4 1.813(9)
Si1 C5A 1.855(11)
Si1 C5 1.863(8)
Si1 C3 1.876(7)
Si1 C4A 1.894(8)
C3 H3A 0.9700
C3 H3B 0.9700
C3 H3C 0.9700
C4 H4A 0.9700
C4 H4B 0.9700
C4 H4C 0.9700
C5 H5A 0.9700
C5 H5B 0.9700
C5 H5C 0.9700
C3A H3D 0.9700
C3A H3E 0.9700
C3A H3F 0.9700
C4A H4D 0.9700
C4A H4E 0.9700
C4A H4F 0.9700
C5A H5D 0.9700
C5A H5E 0.9700
C5A H5F 0.9700
C6 C7 1.205(2)
C7 Si2 1.843(2)
C7 Si2A 1.916(6)
Si2 C9 1.827(5)
Si2 C8 1.850(3)
Si2 C10 1.857(3)
C8 H8A 0.9700
C8 H8B 0.9700
C8 H8C 0.9700
C9 H9A 0.9700
C9 H9B 0.9700
C9 H9C 0.9700
C10 H10A 0.9700
C10 H10B 0.9700
C10 H10C 0.9700
Si2A C10A 1.817(14)
Si2A C9A 1.817(14)
Si2A C8A 1.846(12)
C8A H8A1 0.9700
C8A H8A2 0.9700
C8A H8A3 0.9700
C9A H9A1 0.9700
C9A H9A2 0.9700
C9A H9A3 0.9700
C10A H10D 0.9700
C10A H10E 0.9700
C10A H10F 0.9700
C11 C16 1.376(2)
C11 C12 1.378(2)
C12 C13 1.385(3)
C12 H12 0.9400
C13 C14 1.366(3)
C13 H13 0.9400
C14 C15 1.366(3)
C14 H14 0.9400
C15 C16 1.380(3)
C15 H15 0.9400
C16 H16 0.9400
C21 C22 1.379(2)
C21 C26 1.381(3)
C22 C23 1.386(3)
C22 H22 0.9400
C23 C24 1.376(3)
C23 H23 0.9400
C24 C25 1.368(3)
C24 H24 0.9400
C25 C26 1.381(3)
C25 H25 0.9400
C26 H26 0.9400

loop_
_geom_torsion_atom_site_label_1
_geom_torsion_atom_site_label_2
_geom_torsion_atom_site_label_3
_geom_torsion_atom_site_label_4
_geom_torsion
C6 B1 N1 C11 -4.2(2)
C1 B1 N1 C11 174.62(14)
C6 B1 N1 C21 174.32(15)
C1 B1 N1 C21 -6.9(2)
N1 B1 C1 C2 -119(3)
C6 B1 C1 C2 60(4)
B1 C1 C2 Si1 101(4)
C1 C2 Si1 C3A 37(3)
C1 C2 Si1 C4 -87(3)
C1 C2 Si1 C5A 163(3)
C1 C2 Si1 C5 150(3)
C1 C2 Si1 C3 32(3)
C1 C2 Si1 C4A -82(3)
N1 B1 C6 C7 156(24)
C1 B1 C6 C7 -22(25)
B1 C6 C7 Si2 -98(24)
B1 C6 C7 Si2A 148(24)
C6 C7 Si2 C9 175.6(19)
Si2A C7 Si2 C9 -58.3(5)
C6 C7 Si2 C8 55(2)
Si2A C7 Si2 C8 -179.4(5)
C6 C7 Si2 C10 -64(2)
Si2A C7 Si2 C10 61.9(5)
C6 C7 Si2A C10A 119.4(15)
Si2 C7 Si2A C10A -47.8(14)
C6 C7 Si2A C9A 0.3(14)
Si2 C7 Si2A C9A -166.9(13)
C6 C7 Si2A C8A -114.7(9)
Si2 C7 Si2A C8A 78.0(8)
B1 N1 C11 C16 126.58(18)
C21 N1 C11 C16 -52.0(2)
B1 N1 C11 C12 -53.0(2)
C21 N1 C11 C12 128.37(17)
C16 C11 C12 C13 -2.6(3)
N1 C11 C12 C13 177.07(17)
C11 C12 C13 C14 1.3(3)
C12 C13 C14 C15 0.8(4)
C13 C14 C15 C16 -1.6(3)
C12 C11 C16 C15 1.8(3)
N1 C11 C16 C15 -177.85(17)
C14 C15 C16 C11 0.3(3)
B1 N1 C21 C22 122.75(18)
C11 N1 C21 C22 -58.65(19)
B1 N1 C21 C26 -58.1(2)
C11 N1 C21 C26 120.47(17)
C26 C21 C22 C23 0.9(2)
N1 C21 C22 C23 -179.98(14)
C21 C22 C23 C24 -0.4(3)
C22 C23 C24 C25 -0.1(3)
C23 C24 C25 C26 0.1(3)
C24 C25 C26 C21 0.4(3)
C22 C21 C26 C25 -0.9(3)
N1 C21 C26 C25 179.96(17)
